data_7701707
loop_
_publ_author_name
'Abbasi, Parisa'
'Athanasopoulou, Angeliki A.'
'Mazarakioti, Eleni C.'
'Gagnon, Kevin J.'
'Teat, Simon J.'
'Escuer, Albert'
'Pilkington, Melanie'
'Stamatatos, Theocharis C.'

_publ_section_title
;
 Click chemistry as a route to the synthesis of structurally new and
 magnetically interesting coordination clusters: a {Ni} complex with a
 trapezoidal prismatic topology.
;
_journal_issue 31
_journal_name_full 'Dalton transactions (Cambridge, England : 2003)'
_journal_page_first 11632
_journal_page_last 11636
_journal_paper_doi 10.1039/c9dt01998g
_journal_volume 48
_journal_year 2019
_chemical_formula_sum 'C64 H84.4 N48 Ni8 O10.2'
_chemical_formula_weight 2159.07
_space_group_crystal_system orthorhombic
_space_group_IT_number 70
_space_group_name_Hall '-F 2uv 2vw'
_space_group_name_H-M_alt 'F d d d :2'
_atom_sites_solution_hydrogens geom
_atom_sites_solution_primary dual
_atom_sites_solution_secondary difmap
_audit_creation_method SHELXL-2014/7
_audit_update_record
;
2019-04-24 deposited with the CCDC.	2019-06-27 downloaded from the CCDC.
;
_cell_angle_alpha 90
_cell_angle_beta 90
_cell_angle_gamma 90
_cell_formula_units_Z 8
_cell_length_a 18.5858(8)
_cell_length_b 24.9993(10)
_cell_length_c 40.6220(17)
_cell_measurement_reflns_used 9953
_cell_measurement_temperature 100(2)
_cell_measurement_theta_max 27.95
_cell_measurement_theta_min 2.39
_cell_volume 18874.3(14)
_computing_cell_refinement 'Bruker SAINT v8.34a'
_computing_data_collection 'Bruker APEX 2'
_computing_data_reduction 'Bruker SAINT v8.34a'
_computing_molecular_graphics 'Bruker SHELXTL'
_computing_publication_material 'Bruker SHELXTL & local programs'
_computing_structure_refinement 'SHELXL-2014/7 (Sheldrick, 2014)'
_computing_structure_solution 'Bruker SHELXTL 2014/4'
_diffrn_ambient_temperature 100(2)
_diffrn_detector_area_resol_mean 10.42
_diffrn_measured_fraction_theta_full 0.999
_diffrn_measured_fraction_theta_max 0.991
_diffrn_measurement_device_type 'Bruker D8 with PHOTON 100 detector'
_diffrn_measurement_method '\w/\q shutterless scans'
_diffrn_radiation_type synchrotron
_diffrn_radiation_wavelength 0.7749
_diffrn_reflns_av_R_equivalents 0.0335
_diffrn_reflns_av_unetI/netI 0.0165
_diffrn_reflns_Laue_measured_fraction_full 0.999
_diffrn_reflns_Laue_measured_fraction_max 0.991
_diffrn_reflns_limit_h_max 22
_diffrn_reflns_limit_h_min -22
_diffrn_reflns_limit_k_max 30
_diffrn_reflns_limit_k_min -30
_diffrn_reflns_limit_l_max 49
_diffrn_reflns_limit_l_min -48
_diffrn_reflns_number 40016
_diffrn_reflns_point_group_measured_fraction_full 0.999
_diffrn_reflns_point_group_measured_fraction_max 0.991
_diffrn_reflns_theta_full 27.706
_diffrn_reflns_theta_max 27.971
_diffrn_reflns_theta_min 2.215
_diffrn_source 'Advanced Light Source station 11.3.1'
_exptl_absorpt_coefficient_mu 2.065
_exptl_absorpt_correction_T_max 0.904
_exptl_absorpt_correction_T_min 0.807
_exptl_absorpt_correction_type multi-scan
_exptl_absorpt_process_details 'SADABS 2014/5 Bruker AXS Madison WI USA'
_exptl_crystal_colour shard
_exptl_crystal_density_diffrn 1.520
_exptl_crystal_description turquoise
_exptl_crystal_F_000 8880
_exptl_crystal_size_max 0.120
_exptl_crystal_size_mid 0.120
_exptl_crystal_size_min 0.050
_refine_diff_density_max 1.002
_refine_diff_density_min -0.839
_refine_diff_density_rms 0.141
_refine_ls_extinction_method none
_refine_ls_goodness_of_fit_ref 1.039
_refine_ls_hydrogen_treatment constr
_refine_ls_matrix_type full
_refine_ls_number_parameters 467
_refine_ls_number_reflns 4362
_refine_ls_number_restraints 695
_refine_ls_restrained_S_all 0.983
_refine_ls_R_factor_all 0.1263
_refine_ls_R_factor_gt 0.0950
_refine_ls_shift/su_max 0.001
_refine_ls_shift/su_mean 0.000
_refine_ls_structure_factor_coef Fsqd
_refine_ls_weighting_details 'w=1/[\s^2^(Fo^2^)+(0.1503P)^2^+553.3500P] where P=(Fo^2^+2Fc^2^)/3'
_refine_ls_weighting_scheme calc
_refine_ls_wR_factor_gt 0.2535
_refine_ls_wR_factor_ref 0.2983
_reflns_Friedel_coverage 0.000
_reflns_number_gt 3137
_reflns_number_total 4362
_reflns_threshold_expression 'I > 2\s(I)'
_cod_data_source_file c9dt01998g2.cif
_cod_data_source_block ata580c_a
_cod_original_sg_symbol_H-M 'F d d d'
_cod_original_formula_sum 'C64 H84.40 N48 Ni8 O10.20'
_cod_database_code 7701707
_shelx_shelxl_version_number 2014/7
_shelx_space_group_comment
;
The symmetry employed for this shelxl refinement is uniquely defined
by the following loop, which should always be used as a source of
symmetry information in preference to the above space-group names.
They are only intended as comments.
;
_shelx_estimated_absorpt_t_min 0.790
_shelx_estimated_absorpt_t_max 0.904

loop_
_space_group_symop_operation_xyz
'x, y, z'
'-x+3/4, -y+3/4, z'
'-x+3/4, y, -z+3/4'
'x, -y+3/4, -z+3/4'
'x, y+1/2, z+1/2'
'-x+3/4, -y+5/4, z+1/2'
'-x+3/4, y+1/2, -z+5/4'
'x, -y+5/4, -z+5/4'
'x+1/2, y, z+1/2'
'-x+5/4, -y+3/4, z+1/2'
'-x+5/4, y, -z+5/4'
'x+1/2, -y+3/4, -z+5/4'
'x+1/2, y+1/2, z'
'-x+5/4, -y+5/4, z'
'-x+5/4, y+1/2, -z+3/4'
'x+1/2, -y+5/4, -z+3/4'
'-x, -y, -z'
'x-3/4, y-3/4, -z'
'x-3/4, -y, z-3/4'
'-x, y-3/4, z-3/4'
'-x, -y+1/2, -z+1/2'
'x-3/4, y-1/4, -z+1/2'
'x-3/4, -y+1/2, z-1/4'
'-x, y-1/4, z-1/4'
'-x+1/2, -y, -z+1/2'
'x-1/4, y-3/4, -z+1/2'
'x-1/4, -y, z-1/4'
'-x+1/2, y-3/4, z-1/4'
'-x+1/2, -y+1/2, -z'
'x-1/4, y-1/4, -z'
'x-1/4, -y+1/2, z-3/4'
'-x+1/2, y-1/4, z-3/4'

loop_
_atom_site_label
_atom_site_type_symbol
_atom_site_fract_x
_atom_site_fract_y
_atom_site_fract_z
_atom_site_U_iso_or_equiv
_atom_site_adp_type
_atom_site_occupancy
_atom_site_site_symmetry_order
_atom_site_calc_flag
_atom_site_refinement_flags_posn
_atom_site_refinement_flags_adp
_atom_site_refinement_flags_occupancy
_atom_site_disorder_assembly
_atom_site_disorder_group
Ni1 Ni 0.17673(7) 0.56850(4) 0.53945(2) 0.0588(4) Uani 1 1 d . . . . .
Ni2 Ni 0.31260(7) 0.56740(4) 0.60231(3) 0.0612(4) Uani 1 1 d . . . . .
N1 N 0.1605(19) 0.5100(11) 0.5065(8) 0.084(3) Uani 0.36 1 d D U P A 1
C1 C 0.1060(19) 0.4766(13) 0.5024(8) 0.086(3) Uani 0.36 1 d D U P A 1
H1 H 0.0692 0.4762 0.5186 0.103 Uiso 0.36 1 calc R U P A 1
C2 C 0.0997(19) 0.4420(12) 0.4754(8) 0.090(3) Uani 0.36 1 d D U P A 1
H2 H 0.0595 0.4187 0.4734 0.109 Uiso 0.36 1 calc R U P A 1
C3 C 0.1527(19) 0.4426(11) 0.4521(7) 0.093(3) Uani 0.36 1 d D U P A 1
H3 H 0.1500 0.4195 0.4336 0.111 Uiso 0.36 1 calc R U P A 1
C4 C 0.2097(18) 0.4768(11) 0.4558(7) 0.093(3) Uani 0.36 1 d D U P A 1
H4 H 0.2469 0.4777 0.4398 0.111 Uiso 0.36 1 calc R U P A 1
C5 C 0.2130(15) 0.5105(9) 0.4833(7) 0.091(3) Uani 0.36 1 d D U P A 1
C6 C 0.2780(17) 0.5467(9) 0.4852(4) 0.097(4) Uani 0.36 1 d D U P A 1
H6 H 0.3233 0.5253 0.4836 0.116 Uiso 0.36 1 calc R U P A 1
C7 C 0.279(2) 0.5913(14) 0.4600(8) 0.114(6) Uani 0.36 1 d D U P A 1
H7A H 0.2502 0.6216 0.4683 0.171 Uiso 0.36 1 calc R U P A 1
H7B H 0.2575 0.5784 0.4394 0.171 Uiso 0.36 1 calc R U P A 1
H7C H 0.3281 0.6029 0.4561 0.171 Uiso 0.36 1 calc R U P A 1
N1' N 0.1639(11) 0.5089(7) 0.5079(4) 0.083(2) Uani 0.64 1 d D U P A 2
C1' C 0.1038(12) 0.4822(8) 0.5054(5) 0.085(3) Uani 0.64 1 d D U P A 2
H1' H 0.0655 0.4900 0.5201 0.102 Uiso 0.64 1 calc R U P A 2
C2' C 0.0941(12) 0.4422(7) 0.4814(4) 0.092(3) Uani 0.64 1 d D U P A 2
H2' H 0.0500 0.4230 0.4798 0.111 Uiso 0.64 1 calc R U P A 2
C3' C 0.1500(11) 0.4316(7) 0.4605(4) 0.093(3) Uani 0.64 1 d D U P A 2
H3' H 0.1446 0.4048 0.4441 0.112 Uiso 0.64 1 calc R U P A 2
C4' C 0.2136(12) 0.4592(7) 0.4627(4) 0.095(3) Uani 0.64 1 d D U P A 2
H4' H 0.2524 0.4516 0.4482 0.114 Uiso 0.64 1 calc R U P A 2
C5' C 0.2199(10) 0.4987(5) 0.4870(4) 0.090(3) Uani 0.64 1 d D U P A 2
C6' C 0.2867(10) 0.5322(5) 0.4926(3) 0.096(3) Uani 0.64 1 d D U P A 2
H6' H 0.3230 0.5078 0.5028 0.115 Uiso 0.64 1 calc R U P A 2
C7' C 0.3211(13) 0.5536(11) 0.4614(4) 0.124(5) Uani 0.64 1 d D U P A 2
H7'1 H 0.3491 0.5858 0.4666 0.185 Uiso 0.64 1 calc R U P A 2
H7'2 H 0.2835 0.5626 0.4454 0.185 Uiso 0.64 1 calc R U P A 2
H7'3 H 0.3530 0.5263 0.4521 0.185 Uiso 0.64 1 calc R U P A 2
O1 O 0.2745(4) 0.5725(3) 0.51530(17) 0.086(2) Uani 1 1 d D . . . .
N2 N 0.3753(11) 0.5042(9) 0.6108(6) 0.088(3) Uani 0.55 1 d D U P B 1
C8 C 0.3777(12) 0.4765(10) 0.6381(6) 0.095(3) Uani 0.55 1 d D U P B 1
H8A H 0.3506 0.4889 0.6564 0.114 Uiso 0.55 1 calc R U P B 1
C9 C 0.4175(11) 0.4298(9) 0.6419(6) 0.100(3) Uani 0.55 1 d D U P B 1
H9A H 0.4180 0.4107 0.6621 0.120 Uiso 0.55 1 calc R U P B 1
C10 C 0.4546(10) 0.4133(8) 0.6161(5) 0.100(3) Uani 0.55 1 d D U P B 1
H10A H 0.4822 0.3814 0.6180 0.120 Uiso 0.55 1 calc R U P B 1
C11 C 0.4550(10) 0.4395(8) 0.5873(6) 0.099(3) Uani 0.55 1 d D U P B 1
H11A H 0.4824 0.4269 0.5691 0.119 Uiso 0.55 1 calc R U P B 1
C12 C 0.4136(9) 0.4861(7) 0.5850(5) 0.094(3) Uani 0.55 1 d D U P B 1
O2 O 0.3691(4) 0.5659(3) 0.55914(17) 0.0823(18) Uani 1 1 d D U . . .
C13 C 0.4097(8) 0.5198(6) 0.5540(5) 0.095(3) Uani 0.55 1 d D U P B 1
H13A H 0.3879 0.4983 0.5357 0.114 Uiso 0.55 1 calc R U P B 1
C14 C 0.4840(10) 0.5392(11) 0.5438(6) 0.116(5) Uani 0.55 1 d D U P B 1
H14A H 0.5153 0.5084 0.5397 0.175 Uiso 0.55 1 calc R U P B 1
H14B H 0.4801 0.5605 0.5236 0.175 Uiso 0.55 1 calc R U P B 1
H14C H 0.5045 0.5613 0.5614 0.175 Uiso 0.55 1 calc R U P B 1
N2' N 0.3836(14) 0.5056(11) 0.6122(7) 0.089(3) Uani 0.45 1 d D U P B 2
C8' C 0.3879(15) 0.4741(12) 0.6380(7) 0.095(3) Uani 0.45 1 d D U P B 2
H8'A H 0.3532 0.4796 0.6548 0.114 Uiso 0.45 1 calc R U P B 2
C9' C 0.4375(14) 0.4338(11) 0.6432(7) 0.099(3) Uani 0.45 1 d D U P B 2
H9'A H 0.4374 0.4124 0.6626 0.119 Uiso 0.45 1 calc R U P B 2
C10' C 0.4851(13) 0.4268(9) 0.6194(6) 0.101(3) Uani 0.45 1 d D U P B 2
H10B H 0.5204 0.3996 0.6218 0.121 Uiso 0.45 1 calc R U P B 2
C11' C 0.4854(12) 0.4565(9) 0.5923(6) 0.100(3) Uani 0.45 1 d D U P B 2
H11B H 0.5202 0.4507 0.5756 0.120 Uiso 0.45 1 calc R U P B 2
C12' C 0.4336(12) 0.4965(8) 0.5888(5) 0.096(3) Uani 0.45 1 d D U P B 2
C13' C 0.4288(10) 0.5330(8) 0.5593(5) 0.096(3) Uani 0.45 1 d D U P B 2
H13B H 0.4695 0.5586 0.5629 0.115 Uiso 0.45 1 calc R U P B 2
C14' C 0.448(2) 0.5070(12) 0.5270(6) 0.119(6) Uani 0.45 1 d D U P B 2
H14D H 0.4906 0.4847 0.5299 0.179 Uiso 0.45 1 calc R U P B 2
H14E H 0.4075 0.4847 0.5197 0.179 Uiso 0.45 1 calc R U P B 2
H14F H 0.4574 0.5346 0.5105 0.179 Uiso 0.45 1 calc R U P B 2
N3 N 0.1731(4) 0.6831(2) 0.56531(16) 0.0542(16) Uani 1 1 d . . . . .
N4 N 0.2032(4) 0.6345(3) 0.56689(15) 0.0582(16) Uani 1 1 d . . . . .
N5 N 0.2525(4) 0.6342(3) 0.58933(15) 0.0574(16) Uani 1 1 d . . . . .
N6 N 0.2558(4) 0.6829(2) 0.60309(15) 0.0580(17) Uani 1 1 d . . . . .
C15 C 0.2068(5) 0.7123(3) 0.58773(19) 0.0566(19) Uani 1 1 d . . . . .
C16 C 0.1938(5) 0.7701(3) 0.5935(2) 0.065(2) Uani 1 1 d . . . . .
H16A H 0.2052 0.7788 0.6165 0.098 Uiso 1 1 calc R U . . .
H16B H 0.1432 0.7784 0.5891 0.098 Uiso 1 1 calc R U . . .
H16C H 0.2246 0.7912 0.5789 0.098 Uiso 1 1 calc R U . . .
N7 N 0.3777(7) 0.6250 0.6250 0.072(3) Uani 1 2 d S TU P B .
N8 N 0.4360(9) 0.6132(9) 0.6294(10) 0.087(8) Uani 0.5 1 d . U P B -1
N9 N 0.4929(12) 0.6052(13) 0.6390(6) 0.129(9) Uani 0.5 1 d . U P B -1
N10 N 0.1250 0.6250 0.5089(2) 0.074(3) Uani 1 2 d S T P A .
N11 N 0.0925(11) 0.6108(6) 0.4838(4) 0.084(5) Uani 0.5 1 d . . P A -1
N12 N 0.0589(19) 0.5962(9) 0.4602(5) 0.144(12) Uani 0.5 1 d . . P A -1
N13 N 0.2300(4) 0.5241(3) 0.57707(17) 0.0647(18) Uani 1 1 d . . . . .
N14 N 0.2426(5) 0.4781(3) 0.57085(18) 0.074(2) Uani 1 1 d . . . . .
N15 N 0.2513(8) 0.4345(4) 0.5653(3) 0.123(5) Uani 1 1 d . . . . .
O1W O 0.3750 0.3750 0.510(2) 0.13(3) Uiso 0.2 2 d S . P C 1
O1W' O 0.3750 0.3750 0.490(3) 0.09(3) Uiso 0.1 2 d S . P D 2
O2WA O 0.6250 0.537(4) 0.6250 0.13(3) Uiso 0.2 2 d S . P E 1
O2WB O 0.6250 0.500(4) 0.6250 0.11(2) Uiso 0.2 2 d S . P F 2
O2WC O 0.6250 0.450(4) 0.6250 0.13(2) Uiso 0.2 2 d S . P G 3
O2WD O 0.6250 0.403(3) 0.6250 0.12(2) Uiso 0.2 2 d S . P H 4

loop_
_atom_site_aniso_label
_atom_site_aniso_U_11
_atom_site_aniso_U_22
_atom_site_aniso_U_33
_atom_site_aniso_U_23
_atom_site_aniso_U_13
_atom_site_aniso_U_12
Ni1 0.0901(9) 0.0470(6) 0.0392(6) -0.0041(4) 0.0021(5) 0.0065(5)
Ni2 0.0820(8) 0.0506(7) 0.0510(6) -0.0020(4) 0.0016(5) 0.0078(5)
N1 0.123(6) 0.074(5) 0.055(5) -0.014(5) -0.013(5) 0.017(5)
C1 0.125(6) 0.074(5) 0.059(6) -0.011(5) -0.011(5) 0.010(5)
C2 0.130(6) 0.081(6) 0.061(6) -0.016(5) -0.008(6) 0.006(5)
C3 0.133(6) 0.084(6) 0.062(6) -0.015(5) -0.007(6) 0.008(6)
C4 0.132(6) 0.085(6) 0.061(6) -0.013(5) -0.004(6) 0.011(6)
C5 0.129(6) 0.086(6) 0.057(5) -0.014(5) -0.007(5) 0.014(5)
C6 0.132(7) 0.095(7) 0.062(6) -0.015(6) 0.000(6) 0.010(6)
C7 0.145(13) 0.117(12) 0.081(11) -0.001(10) -0.002(11) -0.002(11)
N1' 0.123(5) 0.073(5) 0.053(4) -0.014(4) -0.014(4) 0.018(4)
C1' 0.124(6) 0.070(5) 0.061(5) -0.009(4) -0.009(5) 0.013(5)
C2' 0.131(6) 0.082(5) 0.063(6) -0.016(5) -0.012(5) 0.004(5)
C3' 0.133(6) 0.083(6) 0.063(6) -0.014(5) -0.006(5) 0.010(5)
C4' 0.135(6) 0.088(6) 0.061(6) -0.014(5) -0.004(5) 0.013(5)
C5' 0.128(5) 0.085(5) 0.058(5) -0.013(4) -0.007(4) 0.017(5)
C6' 0.132(7) 0.094(7) 0.063(6) -0.012(6) -0.002(6) 0.008(6)
C7' 0.148(12) 0.136(11) 0.086(9) -0.017(9) 0.019(9) -0.005(10)
O1 0.111(6) 0.076(4) 0.072(4) -0.008(3) 0.023(4) 0.004(4)
N2 0.092(6) 0.076(5) 0.095(5) -0.005(4) -0.007(5) 0.015(5)
C8 0.098(7) 0.083(5) 0.105(5) 0.005(5) -0.014(6) 0.013(5)
C9 0.098(7) 0.090(6) 0.112(6) 0.006(5) -0.013(6) 0.016(6)
C10 0.097(7) 0.088(6) 0.114(6) -0.001(5) -0.011(6) 0.017(6)
C11 0.097(7) 0.088(6) 0.112(6) -0.009(5) -0.008(6) 0.017(6)
C12 0.094(6) 0.087(5) 0.101(5) -0.009(4) -0.002(5) 0.017(5)
O2 0.095(4) 0.082(4) 0.070(4) -0.007(3) 0.012(3) 0.013(3)
C13 0.099(6) 0.093(6) 0.094(6) -0.009(5) 0.006(5) 0.021(5)
C14 0.107(10) 0.124(11) 0.118(11) -0.002(10) 0.026(9) 0.036(9)
N2' 0.093(6) 0.079(5) 0.096(5) -0.003(5) -0.008(5) 0.016(5)
C8' 0.097(7) 0.083(5) 0.105(6) 0.006(5) -0.014(6) 0.013(6)
C9' 0.098(7) 0.089(6) 0.111(6) 0.007(5) -0.014(6) 0.013(6)
C10' 0.098(8) 0.090(6) 0.115(6) 0.000(6) -0.013(6) 0.017(6)
C11' 0.097(7) 0.091(6) 0.113(6) -0.005(5) -0.005(6) 0.016(6)
C12' 0.097(6) 0.089(5) 0.103(5) -0.007(5) -0.002(5) 0.018(5)
C13' 0.097(6) 0.095(6) 0.095(6) -0.010(5) 0.006(6) 0.019(5)
C14' 0.125(12) 0.122(12) 0.111(10) -0.010(10) 0.019(10) 0.026(11)
N3 0.080(4) 0.038(3) 0.045(3) 0.004(2) 0.005(3) 0.004(3)
N4 0.088(5) 0.044(3) 0.043(3) 0.003(3) 0.007(3) 0.002(3)
N5 0.079(4) 0.048(4) 0.045(3) 0.002(3) 0.005(3) -0.001(3)
N6 0.088(5) 0.042(3) 0.044(3) 0.001(3) 0.004(3) -0.006(3)
C15 0.084(5) 0.038(4) 0.047(4) 0.004(3) 0.004(4) -0.007(4)
C16 0.104(7) 0.041(4) 0.051(4) -0.002(3) 0.007(4) -0.002(4)
N7 0.081(5) 0.068(6) 0.067(6) -0.008(5) 0.000 0.000
N8 0.085(5) 0.076(19) 0.10(2) -0.029(15) -0.011(7) 0.006(6)
N9 0.089(6) 0.18(3) 0.117(16) -0.015(15) -0.014(7) 0.020(9)
N10 0.121(9) 0.064(6) 0.038(5) 0.000 0.000 0.019(6)
N11 0.149(17) 0.058(10) 0.044(7) -0.009(6) -0.012(8) 0.023(9)
N12 0.27(3) 0.099(15) 0.061(11) -0.031(11) -0.044(16) 0.061(19)
N13 0.098(5) 0.041(4) 0.055(4) -0.004(3) -0.003(4) 0.008(3)
N14 0.107(6) 0.051(5) 0.065(5) -0.007(3) -0.018(4) 0.012(4)
N15 0.193(13) 0.054(5) 0.123(9) -0.026(5) -0.055(9) 0.046(6)

loop_
_atom_type_symbol
_atom_type_description
_atom_type_scat_dispersion_real
_atom_type_scat_dispersion_imag
_atom_type_scat_source
C C 0.0040 0.0020 'XDISP Program in WinGX S.Brennan & P.L.Cowan Rev.Sci.Instrum.63,850 1992'
H H 0.0000 0.0000 'XDISP Program in WinGX S.Brennan & P.L.Cowan Rev.Sci.Instrum.63,850 1992'
N N 0.0076 0.0040 'XDISP Program in WinGX S.Brennan & P.L.Cowan Rev.Sci.Instrum.63,850 1992'
O O 0.0132 0.0074 'XDISP Program in WinGX S.Brennan & P.L.Cowan Rev.Sci.Instrum.63,850 1992'
Ni Ni 0.3262 1.3024 'XDISP Program in WinGX S.Brennan & P.L.Cowan Rev.Sci.Instrum.63,850 1992'

loop_
_geom_angle_atom_site_label_1
_geom_angle_atom_site_label_2
_geom_angle_atom_site_label_3
_geom_angle
_geom_angle_site_symmetry_1
_geom_angle_site_symmetry_3
N1' Ni1 N4 170.4(6) . .
N1 Ni1 N4 170.3(9) . .
N1' Ni1 O1 80.5(6) . .
N1 Ni1 O1 81.5(10) . .
N4 Ni1 O1 90.5(3) . .
N1' Ni1 N10 93.9(6) . .
N1 Ni1 N10 91.6(10) . .
N4 Ni1 N10 83.7(2) . .
O1 Ni1 N10 95.1(3) . .
N1' Ni1 N3 101.5(6) . 14_455
N1 Ni1 N3 100.6(10) . 14_455
N4 Ni1 N3 87.5(3) . 14_455
O1 Ni1 N3 178.0(3) . 14_455
N10 Ni1 N3 84.6(2) . 14_455
N1' Ni1 N13 97.3(6) . .
N1 Ni1 N13 99.6(10) . .
N4 Ni1 N13 85.3(3) . .
O1 Ni1 N13 87.6(3) . .
N10 Ni1 N13 168.7(3) . .
N3 Ni1 N13 92.4(3) 14_455 .
N2 Ni2 O2 80.5(7) . .
O2 Ni2 N2' 80.0(8) . .
N2 Ni2 N5 174.6(7) . .
O2 Ni2 N5 94.2(3) . .
N2' Ni2 N5 172.6(8) . .
N2 Ni2 N7 97.5(7) . .
O2 Ni2 N7 95.3(3) . .
N2' Ni2 N7 93.4(9) . .
N5 Ni2 N7 82.5(3) . .
N2 Ni2 N6 98.1(7) . 8
O2 Ni2 N6 178.6(3) . 8
N2' Ni2 N6 98.6(8) . 8
N5 Ni2 N6 87.2(2) . 8
N7 Ni2 N6 85.0(3) . 8
N2 Ni2 N13 95.8(7) . .
O2 Ni2 N13 87.1(3) . .
N2' Ni2 N13 99.9(8) . .
N5 Ni2 N13 84.2(3) . .
N7 Ni2 N13 166.7(3) . .
N6 Ni2 N13 92.9(3) 8 .
C1 N1 C5 117.9(19) . .
C1 N1 Ni1 131(2) . .
C5 N1 Ni1 110.4(19) . .
N1 C1 C2 123.7(19) . .
N1 C1 H1 118.2 . .
C2 C1 H1 118.2 . .
C3 C2 C1 118.3(19) . .
C3 C2 H2 120.9 . .
C1 C2 H2 120.9 . .
C2 C3 C4 119(2) . .
C2 C3 H3 120.4 . .
C4 C3 H3 120.4 . .
C3 C4 C5 119.8(19) . .
C3 C4 H4 120.1 . .
C5 C4 H4 120.1 . .
N1 C5 C4 121.2(18) . .
N1 C5 C6 123(2) . .
C4 C5 C6 116(2) . .
O1 C6 C5 107(2) . .
O1 C6 C7 105(2) . .
C5 C6 C7 114.3(14) . .
O1 C6 H6 110.3 . .
C5 C6 H6 110.3 . .
C7 C6 H6 110.3 . .
C6 C7 H7A 109.5 . .
C6 C7 H7B 109.5 . .
H7A C7 H7B 109.5 . .
C6 C7 H7C 109.5 . .
H7A C7 H7C 109.5 . .
H7B C7 H7C 109.5 . .
C1' N1' C5' 120.5(13) . .
C1' N1' Ni1 122.6(12) . .
C5' N1' Ni1 116.8(13) . .
N1' C1' C2' 121.8(14) . .
N1' C1' H1' 119.1 . .
C2' C1' H1' 119.1 . .
C3' C2' C1' 118.0(15) . .
C3' C2' H2' 121.0 . .
C1' C2' H2' 121.0 . .
C2' C3' C4' 121.2(14) . .
C2' C3' H3' 119.4 . .
C4' C3' H3' 119.4 . .
C3' C4' C5' 118.2(14) . .
C3' C4' H4' 120.9 . .
C5' C4' H4' 120.9 . .
N1' C5' C4' 120.3(14) . .
N1' C5' C6' 115.3(14) . .
C4' C5' C6' 124.4(15) . .
O1 C6' C5' 111.6(13) . .
O1 C6' C7' 111.7(13) . .
C5' C6' C7' 114.6(11) . .
O1 C6' H6' 106.1 . .
C5' C6' H6' 106.1 . .
C7' C6' H6' 106.1 . .
C6' C7' H7'1 109.5 . .
C6' C7' H7'2 109.5 . .
H7'1 C7' H7'2 109.5 . .
C6' C7' H7'3 109.5 . .
H7'1 C7' H7'3 109.5 . .
H7'2 C7' H7'3 109.5 . .
C6 O1 Ni1 116.1(14) . .
C6' O1 Ni1 115.2(9) . .
C8 N2 C12 117.7(15) . .
C8 N2 Ni2 125.9(14) . .
C12 N2 Ni2 116.1(15) . .
N2 C8 C9 123.7(17) . .
N2 C8 H8A 118.1 . .
C9 C8 H8A 118.1 . .
C10 C9 C8 117.0(17) . .
C10 C9 H9A 121.5 . .
C8 C9 H9A 121.5 . .
C9 C10 C11 122.8(18) . .
C9 C10 H10A 118.6 . .
C11 C10 H10A 118.6 . .
C10 C11 C12 117.5(16) . .
C10 C11 H11A 121.3 . .
C12 C11 H11A 121.3 . .
N2 C12 C11 121.2(15) . .
N2 C12 C13 115.8(16) . .
C11 C12 C13 122.9(16) . .
C13' O2 Ni2 114.8(10) . .
C13 O2 Ni2 115.0(9) . .
O2 C13 C12 111.2(14) . .
O2 C13 C14 105.6(13) . .
C12 C13 C14 111.1(11) . .
O2 C13 H13A 109.6 . .
C12 C13 H13A 109.6 . .
C14 C13 H13A 109.6 . .
C13 C14 H14A 109.5 . .
C13 C14 H14B 109.5 . .
H14A C14 H14B 109.5 . .
C13 C14 H14C 109.5 . .
H14A C14 H14C 109.5 . .
H14B C14 H14C 109.5 . .
C8' N2' C12' 114.8(17) . .
C8' N2' Ni2 129.9(16) . .
C12' N2' Ni2 115.4(17) . .
N2' C8' C9' 126.9(19) . .
N2' C8' H8'A 116.6 . .
C9' C8' H8'A 116.6 . .
C10' C9' C8' 115.5(19) . .
C10' C9' H9'A 122.3 . .
C8' C9' H9'A 122.3 . .
C9' C10' C11' 122(2) . .
C9' C10' H10B 118.8 . .
C11' C10' H10B 118.8 . .
C10' C11' C12' 118.7(18) . .
C10' C11' H11B 120.6 . .
C12' C11' H11B 120.6 . .
N2' C12' C11' 121.8(17) . .
N2' C12' C13' 114.6(19) . .
C11' C12' C13' 123.6(18) . .
O2 C13' C14' 116.2(17) . .
O2 C13' C12' 114.2(16) . .
C14' C13' C12' 114.6(13) . .
O2 C13' H13B 103.1 . .
C14' C13' H13B 103.1 . .
C12' C13' H13B 103.1 . .
C13' C14' H14D 109.5 . .
C13' C14' H14E 109.5 . .
H14D C14' H14E 109.5 . .
C13' C14' H14F 109.5 . .
H14D C14' H14F 109.5 . .
H14E C14' H14F 109.5 . .
C15 N3 N4 105.7(7) . .
C15 N3 Ni1 139.5(6) . 14_455
N4 N3 Ni1 111.7(5) . 14_455
N5 N4 N3 109.6(6) . .
N5 N4 Ni1 123.3(5) . .
N3 N4 Ni1 127.1(5) . .
N4 N5 N6 108.7(6) . .
N4 N5 Ni2 124.4(5) . .
N6 N5 Ni2 126.8(5) . .
C15 N6 N5 106.0(7) . .
C15 N6 Ni2 138.9(5) . 8
N5 N6 Ni2 112.4(5) . 8
N3 C15 N6 110.0(7) . .
N3 C15 C16 124.7(8) . .
N6 C15 C16 125.2(8) . .
C15 C16 H16A 109.5 . .
C15 C16 H16B 109.5 . .
H16A C16 H16B 109.5 . .
C15 C16 H16C 109.5 . .
H16A C16 H16C 109.5 . .
H16B C16 H16C 109.5 . .
N8 N7 Ni2 131.2(19) . 8
N8 N7 Ni2 116.2(15) . .
Ni2 N7 Ni2 109.5(6) 8 .
N7 N8 N9 168(4) . .
N11 N10 Ni1 117.0(8) . 14_455
N11 N10 Ni1 121.0(7) . .
Ni1 N10 Ni1 108.0(4) 14_455 .
N12 N11 N10 178(3) . .
N14 N13 Ni1 116.0(6) . .
N14 N13 Ni2 116.4(7) . .
Ni1 N13 Ni2 114.3(3) . .
N15 N14 N13 176.8(13) . .

loop_
_geom_bond_atom_site_label_1
_geom_bond_atom_site_label_2
_geom_bond_distance
_geom_bond_site_symmetry_2
Ni1 N1' 1.980(17) .
Ni1 N1 2.01(3) .
Ni1 N4 2.051(7) .
Ni1 O1 2.067(8) .
Ni1 N10 2.112(6) .
Ni1 N3 2.133(7) 14_455
Ni1 N13 2.133(7) .
Ni2 N2 1.99(2) .
Ni2 O2 2.045(7) .
Ni2 N2' 2.07(3) .
Ni2 N5 2.077(7) .
Ni2 N7 2.094(8) .
Ni2 N6 2.097(7) 8
Ni2 N13 2.141(8) .
N1 C1 1.321(16) .
N1 C5 1.358(16) .
C1 C2 1.401(17) .
C1 H1 0.9500 .
C2 C3 1.368(18) .
C2 H2 0.9500 .
C3 C4 1.371(18) .
C3 H3 0.9500 .
C4 C5 1.400(17) .
C4 H4 0.9500 .
C5 C6 1.512(12) .
C6 O1 1.384(12) .
C6 C7 1.514(12) .
C6 H6 1.0000 .
C7 H7A 0.9800 .
C7 H7B 0.9800 .
C7 H7C 0.9800 .
N1' C1' 1.306(14) .
N1' C5' 1.368(13) .
C1' C2' 1.408(14) .
C1' H1' 0.9500 .
C2' C3' 1.368(16) .
C2' H2' 0.9500 .
C3' C4' 1.372(16) .
C3' H3' 0.9500 .
C4' C5' 1.401(15) .
C4' H4' 0.9500 .
C5' C6' 1.514(11) .
C6' O1 1.385(12) .
C6' C7' 1.516(11) .
C6' H6' 1.0000 .
C7' H7'1 0.9800 .
C7' H7'2 0.9800 .
C7' H7'3 0.9800 .
N2 C8 1.308(14) .
N2 C12 1.347(15) .
C8 C9 1.389(17) .
C8 H8A 0.9500 .
C9 C10 1.322(17) .
C9 H9A 0.9500 .
C10 C11 1.340(17) .
C10 H10A 0.9500 .
C11 C12 1.400(17) .
C11 H11A 0.9500 .
C12 C13 1.518(11) .
O2 C13' 1.381(12) .
O2 C13 1.394(12) .
C13 C14 1.522(11) .
C13 H13A 1.0000 .
C14 H14A 0.9800 .
C14 H14B 0.9800 .
C14 H14C 0.9800 .
N2' C8' 1.311(15) .
N2' C12' 1.348(16) .
C8' C9' 1.385(17) .
C8' H8'A 0.9500 .
C9' C10' 1.321(18) .
C9' H9'A 0.9500 .
C10' C11' 1.328(18) .
C10' H10B 0.9500 .
C11' C12' 1.394(18) .
C11' H11B 0.9500 .
C12' C13' 1.511(11) .
C13' C14' 1.506(11) .
C13' H13B 1.0000 .
C14' H14D 0.9800 .
C14' H14E 0.9800 .
C14' H14F 0.9800 .
N3 C15 1.325(10) .
N3 N4 1.339(9) .
N3 Ni1 2.133(7) 14_455
N4 N5 1.292(10) .
N5 N6 1.341(9) .
N6 C15 1.327(11) .
N6 Ni2 2.097(7) 8
C15 C16 1.484(11) .
C16 H16A 0.9800 .
C16 H16B 0.9800 .
C16 H16C 0.9800 .
N7 N8 1.139(19) .
N7 Ni2 2.094(8) 8
N8 N9 1.14(3) .
N10 N11 1.236(17) .
N10 Ni1 2.112(6) 14_455
N11 N12 1.20(3) .
N13 N14 1.199(10) .
N14 N15 1.126(11) .
